data_2022266
loop_
_publ_author_name
'Okezue, Mercy'
'Smith, Daniel'
'Zeller, Matthias'
'Byrn, Stephen R.'
'Smith, Pamela'
'Bogandowich-Knipp, Susan'
'Purcell, Dale K.'
'Clase, Kari L.'

_publ_section_title
;
 Crystal structures of salts of bedaquiline
;
_journal_coeditor_code OV3143
_journal_issue 11
_journal_name_full 'Acta Crystallographica Section C'
_journal_page_first
;
;
_journal_paper_doi 10.1107/S2053229620013455
_journal_volume 76
_journal_year 2020
_chemical_absolute_configuration ad
_chemical_formula_iupac 'C32 H32 Br N2 O2 +, C4 H3 O4 -'
_chemical_formula_moiety 'C32 H32 Br N2 O2 +, C4 H3 O4 -'
_chemical_formula_sum 'C36 H35 Br N2 O6'
_chemical_formula_weight 671.57
_chemical_name_common
;
Bedaqulinium 3-carboxyprop-2-enoate
;
_chemical_name_systematic
'[4-(6-Bromo-2-methoxyquinolin-3-yl)-3-hydroxy-3-(naphthalen-1-yl)-4-phenylbutyl]dimethylazanium 3-carboxyprop-2-enoate'
_space_group_crystal_system monoclinic
_space_group_IT_number 4
_space_group_name_Hall 'P 2yb'
_space_group_name_H-M_alt 'P 1 21 1'
_atom_sites_solution_hydrogens mixed
_atom_sites_solution_primary direct
_atom_sites_solution_secondary difmap
_audit_creation_method SHELXL-2018/3
_cell_angle_alpha 90
_cell_angle_beta 109.1832(15)
_cell_angle_gamma 90
_cell_formula_units_Z 4
_cell_length_a 16.4556(6)
_cell_length_b 10.3205(3)
_cell_length_c 20.1636(8)
_cell_measurement_reflns_used 9891
_cell_measurement_temperature 150(2)
_cell_measurement_theta_max 31.4334
_cell_measurement_theta_min 2.8516
_cell_volume 3234.2(2)
_computing_cell_refinement
;
SAINT (Bruker, 2019)
;
_computing_data_collection
;
APEX3 (Bruker, 2019)
;
_computing_data_reduction
;
SAINT (Bruker, 2019)
;
_computing_molecular_graphics
;
Mercury (Macrae <i>et al.</i>,  2020)
;
_computing_publication_material
;
publCIF (Westrip, 2010)
;
_computing_structure_refinement
;
SHELXL2018 (Sheldrick, 2015) and
shelXle (H\"ubschle <i>et al.</i>,  2011)
;
_computing_structure_solution
;
SHELXS97 (Sheldrick, 2008)
;
_diffrn_ambient_temperature 150(2)
_diffrn_detector_area_resol_mean 7.4074
_diffrn_measured_fraction_theta_full 0.994
_diffrn_measured_fraction_theta_max 0.995
_diffrn_measurement_device_type
;
Bruker D8 Quest diffractometer with PhotonII charge-integrating pixel
array detector (CPAD)
;
_diffrn_measurement_method 'omega and phi scans'
_diffrn_radiation_monochromator 'Triumph curved graphite crystal'
_diffrn_radiation_type MoK\a
_diffrn_radiation_wavelength 0.71073
_diffrn_reflns_av_R_equivalents 0.0403
_diffrn_reflns_av_unetI/netI 0.0392
_diffrn_reflns_limit_h_max 25
_diffrn_reflns_limit_h_min -25
_diffrn_reflns_limit_k_max 15
_diffrn_reflns_limit_k_min -15
_diffrn_reflns_limit_l_max 31
_diffrn_reflns_limit_l_min -28
_diffrn_reflns_number 115858
_diffrn_reflns_theta_full 25.242
_diffrn_reflns_theta_max 33.206
_diffrn_reflns_theta_min 2.245
_diffrn_source 'fine focus sealed tube X-ray source'
_diffrn_source_current '30 mA'
_diffrn_source_voltage '50 kV'
_exptl_absorpt_coefficient_mu 1.320
_exptl_absorpt_correction_T_max 0.4954
_exptl_absorpt_correction_T_min 0.4377
_exptl_absorpt_correction_type multi-scan
_exptl_absorpt_process_details
;
(SADABS2016; Krause <i>et al.</i>,  2015)
;
_exptl_crystal_colour colourless
_exptl_crystal_density_diffrn 1.379
_exptl_crystal_description block
_exptl_crystal_F_000 1392
_exptl_crystal_size_max 0.450
_exptl_crystal_size_mid 0.370
_exptl_crystal_size_min 0.170
_refine_diff_density_max 1.230
_refine_diff_density_min -1.281
_refine_ls_abs_structure_details
;
Flack <i>x</i> determined using 7327 quotients [(I+)-(I-)]/[(I+)+(I-)]
(Parsons <i>et al.</i>,  2013)
;
_refine_ls_abs_structure_Flack -0.0144(14)
_refine_ls_extinction_method none
_refine_ls_goodness_of_fit_ref 1.057
_refine_ls_hydrogen_treatment mixed
_refine_ls_matrix_type full
_refine_ls_number_parameters 837
_refine_ls_number_reflns 24622
_refine_ls_number_restraints 1
_refine_ls_restrained_S_all 1.057
_refine_ls_R_factor_all 0.0664
_refine_ls_R_factor_gt 0.0431
_refine_ls_shift/su_max 0.001
_refine_ls_shift/su_mean 0.000
_refine_ls_structure_factor_coef Fsqd
_refine_ls_weighting_details 'w=1/[\s^2^(Fo^2^)+(0.0609P)^2^+0.4737P] where P=(Fo^2^+2Fc^2^)/3'
_refine_ls_weighting_scheme calc
_refine_ls_wR_factor_gt 0.1067
_refine_ls_wR_factor_ref 0.1174
_reflns_number_gt 18572
_reflns_number_total 24622
_reflns_threshold_expression 'I > 2\s(I)'
_cod_data_source_file ov3143sup1.cif
_cod_data_source_block 2
_cod_original_sg_symbol_H-M 'P 21'
_cod_database_code 2022266
_shelx_space_group_comment
;
The symmetry employed for this shelxl refinement is uniquely defined
by the following loop, which should always be used as a source of
symmetry information in preference to the above space-group names.
They are only intended as comments.
;
_shelx_estimated_absorpt_t_min 0.588
_shelx_estimated_absorpt_t_max 0.807

loop_
_space_group_symop_operation_xyz
'x, y, z'
'-x, y+1/2, -z'

loop_
_atom_site_type_symbol
_atom_site_label
_atom_site_fract_x
_atom_site_fract_y
_atom_site_fract_z
_atom_site_U_iso_or_equiv
_atom_site_adp_type
_atom_site_calc_flag
_atom_site_occupancy
_atom_site_disorder_assembly
_atom_site_disorder_group
Br Br1A 0.58678(3) 0.47935(4) 0.22528(2) 0.06533(14) Uani d 1 . .
O O1A 0.82483(12) -0.01085(19) 0.51792(10) 0.0278(3) Uani d 1 . .
H H1AB 0.828(2) 0.039(4) 0.485(2) 0.042 Uiso d 1 . .
O O2A 0.77472(16) 0.3652(3) 0.64605(13) 0.0484(6) Uani d 1 . .
O O3A 0.93472(13) 0.2628(2) 0.42487(10) 0.0344(4) Uani d 1 . .
O O4A 0.84664(14) 0.09248(19) 0.40198(9) 0.0349(4) Uani d 1 . .
O O5A 0.81194(14) 0.52568(19) 0.20888(11) 0.0350(4) Uani d 1 . .
H H5A 0.763(3) 0.555(4) 0.164(2) 0.052 Uiso d 1 . .
O O6A 0.76176(14) 0.3298(2) 0.16731(10) 0.0373(4) Uani d 1 . .
N N1A 1.03839(12) 0.1521(2) 0.53959(11) 0.0244(4) Uani d 1 . .
H H1AN 0.993(2) 0.179(4) 0.4961(19) 0.029 Uiso d 1 . .
N N2A 0.73312(15) 0.4780(3) 0.54157(16) 0.0405(6) Uani d 1 . .
C C1A 0.75797(15) 0.1203(3) 0.58725(12) 0.0253(4) Uani d 1 . .
H H1A 0.771592 0.149992 0.636934 0.030 Uiso calc 1 . .
C C2A 0.84239(15) 0.0560(2) 0.58297(13) 0.0239(4) Uani d 1 . .
C C3A 0.91264(15) 0.1580(2) 0.58576(14) 0.0262(4) Uani d 1 . .
H H3AA 0.892408 0.215552 0.544294 0.031 Uiso calc 1 . .
H H3AB 0.923897 0.211845 0.628457 0.031 Uiso calc 1 . .
C C4A 0.99581(16) 0.0896(3) 0.58663(15) 0.0314(5) Uani d 1 . .
H H4AA 1.036546 0.089161 0.635301 0.038 Uiso calc 1 . .
H H4AB 0.982420 -0.001652 0.571907 0.038 Uiso calc 1 . .
C C5A 1.0918(2) 0.2647(3) 0.57295(16) 0.0404(7) Uani d 1 . .
H H5AA 1.115756 0.304971 0.539441 0.061 Uiso calc 1 . .
H H5AB 1.138756 0.235812 0.614397 0.061 Uiso calc 1 . .
H H5AC 1.056186 0.327915 0.587129 0.061 Uiso calc 1 . .
C C6A 1.0901(2) 0.0563(3) 0.5157(2) 0.0441(7) Uani d 1 . .
H H6AA 1.051580 -0.006000 0.483812 0.066 Uiso calc 1 . .
H H6AB 1.128727 0.010308 0.556399 0.066 Uiso calc 1 . .
H H6AC 1.124180 0.101322 0.491018 0.066 Uiso calc 1 . .
C C7A 0.87611(15) -0.0436(3) 0.64224(14) 0.0283(5) Uani d 1 . .
C C8A 0.8828(2) -0.1710(3) 0.62370(17) 0.0364(6) Uani d 1 . .
H H8A 0.864922 -0.192956 0.575279 0.044 Uiso calc 1 . .
C C9A 0.9150(2) -0.2694(3) 0.6737(2) 0.0479(8) Uani d 1 . .
H H9A 0.918640 -0.355840 0.658637 0.058 Uiso calc 1 . .
C C10A 0.9408(2) -0.2416(4) 0.7432(2) 0.0483(8) Uani d 1 . .
H H10A 0.961810 -0.308627 0.776728 0.058 Uiso calc 1 . .
C C11A 0.93654(19) -0.1126(3) 0.76586(16) 0.0407(7) Uani d 1 . .
C C12A 0.9655(2) -0.0838(5) 0.83857(17) 0.0526(9) Uani d 1 . .
H H12A 0.986902 -0.151708 0.871500 0.063 Uiso calc 1 . .
C C13A 0.9633(3) 0.0384(5) 0.86202(19) 0.0597(11) Uani d 1 . .
H H13A 0.983221 0.055843 0.911000 0.072 Uiso calc 1 . .
C C14A 0.9313(2) 0.1395(4) 0.81378(16) 0.0479(8) Uani d 1 . .
H H14A 0.929246 0.225084 0.830529 0.058 Uiso calc 1 . .
C C15A 0.90318(19) 0.1164(3) 0.74297(15) 0.0357(6) Uani d 1 . .
H H15A 0.882490 0.186537 0.711397 0.043 Uiso calc 1 . .
C C16A 0.90432(16) -0.0111(3) 0.71559(14) 0.0316(5) Uani d 1 . .
C C17A 0.67859(15) 0.0327(3) 0.57224(13) 0.0277(5) Uani d 1 . .
C C18A 0.6128(2) 0.0787(4) 0.5946(2) 0.0497(8) Uani d 1 . .
H H18A 0.620591 0.157373 0.620373 0.060 Uiso calc 1 . .
C C19A 0.5355(2) 0.0117(4) 0.5799(2) 0.0569(10) Uani d 1 . .
H H19A 0.490525 0.046866 0.594292 0.068 Uiso calc 1 . .
C C20A 0.52354(19) -0.1032(4) 0.54536(18) 0.0475(8) Uani d 1 . .
H H20A 0.470901 -0.149129 0.535924 0.057 Uiso calc 1 . .
C C21A 0.5879(2) -0.1517(4) 0.52446(18) 0.0487(8) Uani d 1 . .
H H21A 0.580561 -0.232974 0.501099 0.058 Uiso calc 1 . .
C C22A 0.66510(19) -0.0831(4) 0.53697(17) 0.0461(8) Uani d 1 . .
H H22A 0.708730 -0.117411 0.520735 0.055 Uiso calc 1 . .
C C23A 0.73471(15) 0.2414(2) 0.54251(14) 0.0272(5) Uani d 1 . .
C C24A 0.70146(15) 0.2396(2) 0.47090(14) 0.0264(5) Uani d 1 . .
H H24A 0.689599 0.159083 0.446837 0.032 Uiso calc 1 . .
C C25A 0.68451(16) 0.3567(3) 0.43217(16) 0.0307(5) Uani d 1 . .
C C26A 0.64932(18) 0.3588(3) 0.35808(16) 0.0360(6) Uani d 1 . .
H H26A 0.635255 0.280285 0.332208 0.043 Uiso calc 1 . .
C C27A 0.6359(2) 0.4759(3) 0.32424(19) 0.0442(7) Uani d 1 . .
C C28A 0.6564(2) 0.5939(3) 0.3598(2) 0.0473(8) Uani d 1 . .
H H28A 0.648076 0.673357 0.334619 0.057 Uiso calc 1 . .
C C29A 0.68871(19) 0.5927(3) 0.4315(2) 0.0455(8) Uani d 1 . .
H H29A 0.702150 0.672378 0.456212 0.055 Uiso calc 1 . .
C C30A 0.70257(16) 0.4748(3) 0.46960(17) 0.0348(6) Uani d 1 . .
C C31A 0.74691(17) 0.3681(3) 0.57451(17) 0.0361(6) Uani d 1 . .
C C32A 0.7682(3) 0.4825(5) 0.6821(2) 0.0641(12) Uani d 1 . .
H H32A 0.800334 0.551543 0.668372 0.096 Uiso calc 1 . .
H H32B 0.792178 0.468439 0.732896 0.096 Uiso calc 1 . .
H H32C 0.707587 0.507649 0.669651 0.096 Uiso calc 1 . .
C C33A 0.87369(16) 0.1975(3) 0.38480(12) 0.0264(4) Uani d 1 . .
C C34A 0.82928(16) 0.2472(3) 0.31203(13) 0.0267(5) Uani d 1 . .
H H34A 0.779369 0.202920 0.283576 0.032 Uiso calc 1 . .
C C35A 0.85588(16) 0.3491(3) 0.28539(13) 0.0269(5) Uani d 1 . .
H H35A 0.907626 0.391592 0.311789 0.032 Uiso calc 1 . .
C C36A 0.80515(16) 0.3986(2) 0.21389(13) 0.0280(5) Uani d 1 . .
Br Br1B 0.03711(2) 0.42464(3) -0.28802(2) 0.04720(9) Uani d 1 . .
O O1B 0.33662(11) 0.00508(18) 0.02269(9) 0.0267(3) Uani d 1 . .
H H1B 0.327(2) 0.060(4) -0.013(2) 0.040 Uiso d 1 . .
O O2B 0.27505(14) 0.3816(2) 0.13215(11) 0.0392(5) Uani d 1 . .
O O3B 0.57136(13) 0.7488(3) 0.07837(11) 0.0460(6) Uani d 1 . .
O O4B 0.68777(12) 0.62216(19) 0.10440(9) 0.0294(4) Uani d 1 . .
O O5B 0.64680(14) 1.0698(2) 0.27053(14) 0.0453(5) Uani d 1 . .
O O6B 0.75267(14) 0.9246(2) 0.31105(10) 0.0398(5) Uani d 1 . .
H H6B 0.771(3) 0.989(5) 0.339(2) 0.060 Uiso d 1 . .
N N1B 0.53663(13) 0.1951(2) 0.04729(12) 0.0283(4) Uani d 1 . .
H H1BN 0.502(2) 0.191(4) 0.006(2) 0.034 Uiso d 1 . .
N N2B 0.22630(13) 0.4745(2) 0.02299(12) 0.0303(4) Uani d 1 . .
C C1B 0.25543(14) 0.1260(2) 0.08575(12) 0.0230(4) Uani d 1 . .
H H1BA 0.264502 0.161026 0.133894 0.028 Uiso calc 1 . .
C C2B 0.34548(14) 0.0737(2) 0.08604(12) 0.0229(4) Uani d 1 . .
C C3B 0.40925(15) 0.1858(3) 0.08942(14) 0.0267(5) Uani d 1 . .
H H3BA 0.387922 0.239023 0.046308 0.032 Uiso calc 1 . .
H H3BB 0.413490 0.242027 0.130194 0.032 Uiso calc 1 . .
C C4B 0.49810(15) 0.1312(3) 0.09628(14) 0.0294(5) Uani d 1 . .
H H4BA 0.536885 0.143220 0.145135 0.035 Uiso calc 1 . .
H H4BB 0.493009 0.036984 0.086459 0.035 Uiso calc 1 . .
C C5B 0.55983(19) 0.3328(3) 0.06465(17) 0.0405(6) Uani d 1 . .
H H5BA 0.576770 0.372420 0.026984 0.061 Uiso calc 1 . .
H H5BB 0.607907 0.337836 0.108886 0.061 Uiso calc 1 . .
H H5BC 0.510149 0.379233 0.069535 0.061 Uiso calc 1 . .
C C6B 0.61290(18) 0.1223(4) 0.04453(18) 0.0426(7) Uani d 1 . .
H H6BA 0.597246 0.031375 0.033235 0.064 Uiso calc 1 . .
H H6BB 0.658496 0.127597 0.090215 0.064 Uiso calc 1 . .
H H6BC 0.633488 0.159756 0.008298 0.064 Uiso calc 1 . .
C C7B 0.38230(15) -0.0216(3) 0.14727(13) 0.0262(4) Uani d 1 . .
C C8B 0.39567(17) -0.1480(3) 0.13133(16) 0.0331(5) Uani d 1 . .
H H8B 0.379285 -0.172851 0.083366 0.040 Uiso calc 1 . .
C C9B 0.4325(2) -0.2415(3) 0.18302(19) 0.0416(7) Uani d 1 . .
H H9B 0.440569 -0.327656 0.169875 0.050 Uiso calc 1 . .
C C10B 0.4565(2) -0.2081(3) 0.25186(19) 0.0447(8) Uani d 1 . .
H H10B 0.480564 -0.271730 0.286887 0.054 Uiso calc 1 . .
C C11B 0.44597(19) -0.0799(4) 0.27190(15) 0.0408(6) Uani d 1 . .
C C12B 0.4749(3) -0.0458(5) 0.34383(18) 0.0598(11) Uani d 1 . .
H H12B 0.499686 -0.110313 0.378138 0.072 Uiso calc 1 . .
C C13B 0.4677(3) 0.0782(6) 0.36478(18) 0.0675(12) Uani d 1 . .
H H13B 0.488485 0.100209 0.413208 0.081 Uiso calc 1 . .
C C14B 0.4294(3) 0.1732(4) 0.31411(18) 0.0557(9) Uani d 1 . .
H H14B 0.423864 0.259353 0.328671 0.067 Uiso calc 1 . .
C C15B 0.3998(2) 0.1431(3) 0.24405(15) 0.0378(6) Uani d 1 . .
H H15B 0.373284 0.208679 0.210960 0.045 Uiso calc 1 . .
C C16B 0.40786(17) 0.0161(3) 0.21970(14) 0.0312(5) Uani d 1 . .
C C17B 0.18258(14) 0.0260(2) 0.07173(12) 0.0240(4) Uani d 1 . .
C C18B 0.17658(17) -0.0904(3) 0.03616(16) 0.0362(6) Uani d 1 . .
H H18B 0.222145 -0.116942 0.020048 0.043 Uiso calc 1 . .
C C19B 0.10414(19) -0.1690(3) 0.02384(17) 0.0403(6) Uani d 1 . .
H H19B 0.101668 -0.249542 0.000471 0.048 Uiso calc 1 . .
C C20B 0.03663(18) -0.1320(3) 0.04485(16) 0.0375(6) Uani d 1 . .
H H20B -0.013176 -0.184875 0.035055 0.045 Uiso calc 1 . .
C C21B 0.0420(2) -0.0165(4) 0.0805(2) 0.0458(7) Uani d 1 . .
H H21B -0.004282 0.010201 0.095651 0.055 Uiso calc 1 . .
C C22B 0.11428(19) 0.0607(3) 0.09440(17) 0.0368(6) Uani d 1 . .
H H22B 0.117436 0.138935 0.119927 0.044 Uiso calc 1 . .
C C23B 0.22633(14) 0.2390(2) 0.03590(13) 0.0239(4) Uani d 1 . .
C C24B 0.18545(14) 0.2252(2) -0.03469(12) 0.0231(4) Uani d 1 . .
H H24B 0.170904 0.141171 -0.054186 0.028 Uiso calc 1 . .
C C25B 0.16467(14) 0.3353(2) -0.07890(13) 0.0245(4) Uani d 1 . .
C C26B 0.12002(16) 0.3252(3) -0.15184(14) 0.0270(5) Uani d 1 . .
H H26B 0.102173 0.243203 -0.173015 0.032 Uiso calc 1 . .
C C27B 0.10314(16) 0.4359(3) -0.19113(13) 0.0305(5) Uani d 1 . .
C C28B 0.13093(17) 0.5590(3) -0.16304(16) 0.0325(5) Uani d 1 . .
H H28B 0.120889 0.633205 -0.192502 0.039 Uiso calc 1 . .
C C29B 0.17314(16) 0.5698(3) -0.09175(16) 0.0321(5) Uani d 1 . .
H H29B 0.191820 0.652478 -0.071822 0.039 Uiso calc 1 . .
C C30B 0.18881(14) 0.4591(2) -0.04815(14) 0.0270(5) Uani d 1 . .
C C31B 0.24184(15) 0.3705(3) 0.06140(14) 0.0284(5) Uani d 1 . .
C C32B 0.2775(3) 0.5082(4) 0.1616(2) 0.0605(11) Uani d 1 . .
H H32D 0.312393 0.565497 0.143091 0.091 Uiso calc 1 . .
H H32E 0.302792 0.503171 0.212812 0.091 Uiso calc 1 . .
H H32F 0.218838 0.542620 0.149019 0.091 Uiso calc 1 . .
C C33B 0.64439(16) 0.7125(3) 0.11789(12) 0.0275(5) Uani d 1 . .
C C34B 0.68382(16) 0.7862(3) 0.18508(12) 0.0262(4) Uani d 1 . .
H H34B 0.740262 0.764391 0.214460 0.039(9) Uiso calc 1 . .
C C35B 0.64195(16) 0.8809(3) 0.20449(13) 0.0270(5) Uani d 1 . .
H H35B 0.583327 0.894093 0.177285 0.036(9) Uiso calc 1 . .
C C36B 0.67970(16) 0.9671(3) 0.26520(14) 0.0294(5) Uani d 1 . .

loop_
_atom_site_aniso_label
_atom_site_aniso_U_11
_atom_site_aniso_U_22
_atom_site_aniso_U_33
_atom_site_aniso_U_12
_atom_site_aniso_U_13
_atom_site_aniso_U_23
Br1A 0.0876(3) 0.0599(2) 0.0575(2) 0.0371(2) 0.0360(2) 0.02961(19)
O1A 0.0325(9) 0.0275(9) 0.0287(8) -0.0026(7) 0.0171(7) -0.0036(7)
O2A 0.0461(12) 0.0492(14) 0.0444(12) 0.0007(10) 0.0073(10) -0.0244(11)
O3A 0.0314(9) 0.0409(11) 0.0239(8) -0.0039(8) -0.0006(7) 0.0011(8)
O4A 0.0513(12) 0.0284(9) 0.0209(8) -0.0064(8) 0.0065(8) -0.0016(7)
O5A 0.0397(10) 0.0264(9) 0.0319(9) -0.0017(8) 0.0024(8) 0.0014(7)
O6A 0.0427(11) 0.0284(9) 0.0300(9) 0.0029(8) -0.0027(8) -0.0046(7)
N1A 0.0175(8) 0.0260(9) 0.0287(9) -0.0018(7) 0.0061(7) 0.0007(8)
N2A 0.0254(10) 0.0290(11) 0.0671(17) -0.0033(9) 0.0154(11) -0.0140(12)
C1A 0.0206(10) 0.0325(12) 0.0239(10) 0.0019(9) 0.0089(8) -0.0032(9)
C2A 0.0199(9) 0.0269(11) 0.0270(11) 0.0006(8) 0.0104(8) -0.0003(8)
C3A 0.0206(10) 0.0269(11) 0.0309(11) -0.0004(8) 0.0082(9) 0.0004(9)
C4A 0.0233(11) 0.0325(13) 0.0417(14) 0.0030(9) 0.0150(10) 0.0121(11)
C5A 0.0407(15) 0.0458(17) 0.0348(14) -0.0224(13) 0.0125(12) -0.0103(12)
C6A 0.0382(15) 0.0335(14) 0.071(2) 0.0077(12) 0.0326(15) 0.0071(15)
C7A 0.0209(10) 0.0325(13) 0.0342(12) 0.0000(9) 0.0129(9) 0.0030(9)
C8A 0.0437(15) 0.0316(13) 0.0409(15) 0.0007(11) 0.0237(12) 0.0043(11)
C9A 0.060(2) 0.0337(15) 0.060(2) 0.0086(14) 0.0344(17) 0.0150(14)
C10A 0.0437(17) 0.0495(19) 0.056(2) 0.0096(14) 0.0227(15) 0.0258(16)
C11A 0.0295(12) 0.0538(19) 0.0378(14) -0.0025(12) 0.0098(11) 0.0151(13)
C12A 0.0464(17) 0.072(2) 0.0335(14) -0.0056(18) 0.0047(13) 0.0172(17)
C13A 0.054(2) 0.087(3) 0.0293(15) -0.015(2) 0.0020(14) 0.0067(17)
C14A 0.0524(18) 0.059(2) 0.0281(13) -0.0158(16) 0.0079(13) -0.0067(13)
C15A 0.0344(13) 0.0455(16) 0.0257(12) -0.0101(12) 0.0080(10) -0.0030(11)
C16A 0.0227(10) 0.0420(14) 0.0291(11) -0.0035(10) 0.0072(9) 0.0052(11)
C17A 0.0212(10) 0.0394(14) 0.0241(10) 0.0016(9) 0.0095(8) 0.0059(9)
C18A 0.0367(15) 0.0452(18) 0.082(3) 0.0018(13) 0.0390(17) -0.0005(17)
C19A 0.0343(15) 0.062(2) 0.087(3) 0.0035(15) 0.0370(18) 0.012(2)
C20A 0.0255(12) 0.066(2) 0.0507(17) -0.0085(13) 0.0119(12) 0.0184(16)
C21A 0.0395(15) 0.068(2) 0.0419(16) -0.0241(16) 0.0185(13) -0.0132(16)
C22A 0.0339(13) 0.064(2) 0.0487(16) -0.0199(14) 0.0249(12) -0.0228(16)
C23A 0.0212(10) 0.0268(11) 0.0352(12) 0.0016(9) 0.0116(9) -0.0069(9)
C24A 0.0231(10) 0.0244(11) 0.0346(12) 0.0041(8) 0.0132(9) -0.0011(9)
C25A 0.0225(10) 0.0277(12) 0.0462(14) 0.0036(9) 0.0171(10) 0.0020(11)
C26A 0.0356(13) 0.0339(14) 0.0445(15) 0.0123(11) 0.0211(12) 0.0072(12)
C27A 0.0404(15) 0.0391(15) 0.0610(19) 0.0167(13) 0.0274(14) 0.0155(15)
C28A 0.0340(14) 0.0332(15) 0.081(3) 0.0102(12) 0.0274(16) 0.0152(16)
C29A 0.0277(13) 0.0251(13) 0.087(3) 0.0011(10) 0.0228(15) 0.0017(15)
C30A 0.0206(10) 0.0264(11) 0.0600(17) 0.0009(9) 0.0167(11) -0.0022(12)
C31A 0.0233(11) 0.0355(14) 0.0487(16) -0.0014(10) 0.0108(11) -0.0159(12)
C32A 0.064(2) 0.060(2) 0.073(3) -0.016(2) 0.029(2) -0.044(2)
C33A 0.0292(11) 0.0269(11) 0.0209(10) 0.0030(9) 0.0053(8) -0.0026(8)
C34A 0.0243(10) 0.0285(11) 0.0234(10) 0.0001(9) 0.0025(8) -0.0008(9)
C35A 0.0249(10) 0.0270(11) 0.0244(10) 0.0002(9) 0.0020(8) -0.0009(9)
C36A 0.0286(11) 0.0251(12) 0.0275(11) 0.0021(9) 0.0057(9) -0.0014(8)
Br1B 0.0713(2) 0.03731(15) 0.03003(13) 0.00847(15) 0.01267(13) 0.00635(12)
O1B 0.0293(8) 0.0296(9) 0.0256(8) 0.0064(7) 0.0151(7) 0.0038(7)
O2B 0.0409(10) 0.0350(10) 0.0348(10) 0.0019(8) 0.0031(8) -0.0121(8)
O3B 0.0293(10) 0.0694(16) 0.0297(10) 0.0111(10) -0.0034(8) -0.0150(10)
O4B 0.0356(9) 0.0289(9) 0.0230(8) 0.0020(7) 0.0084(7) -0.0004(7)
O5B 0.0342(10) 0.0326(11) 0.0631(14) 0.0041(8) 0.0079(10) -0.0164(10)
O6B 0.0472(11) 0.0280(9) 0.0306(9) 0.0058(9) -0.0054(8) -0.0075(9)
N1B 0.0164(8) 0.0402(12) 0.0255(9) -0.0009(8) 0.0031(7) 0.0079(9)
N2B 0.0229(9) 0.0247(9) 0.0402(12) -0.0008(8) 0.0063(8) -0.0054(9)
C1B 0.0193(9) 0.0272(11) 0.0233(10) 0.0022(8) 0.0083(8) 0.0006(8)
C2B 0.0193(9) 0.0284(11) 0.0221(10) 0.0043(8) 0.0081(8) 0.0057(8)
C3B 0.0196(10) 0.0290(12) 0.0322(11) 0.0016(8) 0.0095(9) 0.0081(9)
C4B 0.0201(10) 0.0364(13) 0.0319(12) 0.0031(9) 0.0089(9) 0.0121(10)
C5B 0.0310(13) 0.0404(15) 0.0454(16) -0.0101(11) 0.0064(12) 0.0031(13)
C6B 0.0250(12) 0.059(2) 0.0458(16) 0.0085(12) 0.0149(11) 0.0128(15)
C7B 0.0194(9) 0.0311(12) 0.0288(11) 0.0012(9) 0.0088(8) 0.0057(10)
C8B 0.0300(12) 0.0300(13) 0.0422(14) 0.0041(10) 0.0160(11) 0.0092(11)
C9B 0.0358(14) 0.0357(15) 0.0560(18) 0.0083(12) 0.0188(13) 0.0171(13)
C10B 0.0351(14) 0.0460(18) 0.0516(18) 0.0116(13) 0.0121(13) 0.0282(15)
C11B 0.0343(13) 0.0529(17) 0.0312(12) -0.0013(13) 0.0055(10) 0.0153(14)
C12B 0.060(2) 0.078(3) 0.0307(14) 0.004(2) 0.0002(14) 0.0205(17)
C13B 0.077(3) 0.088(3) 0.0234(14) -0.006(2) -0.0024(16) 0.0039(17)
C14B 0.067(2) 0.059(2) 0.0308(15) -0.0105(18) 0.0022(15) -0.0046(15)
C15B 0.0381(14) 0.0442(16) 0.0267(12) -0.0045(12) 0.0047(11) 0.0014(11)
C16B 0.0236(11) 0.0400(14) 0.0275(11) -0.0009(10) 0.0052(9) 0.0083(10)
C17B 0.0207(10) 0.0295(11) 0.0225(10) 0.0029(8) 0.0081(8) 0.0042(8)
C18B 0.0282(11) 0.0403(15) 0.0452(14) -0.0070(11) 0.0189(11) -0.0112(12)
C19B 0.0354(14) 0.0434(16) 0.0445(16) -0.0130(12) 0.0163(12) -0.0110(13)
C20B 0.0278(12) 0.0474(17) 0.0382(14) -0.0103(11) 0.0120(11) 0.0046(13)
C21B 0.0317(13) 0.0533(19) 0.063(2) -0.0026(13) 0.0302(14) 0.0012(17)
C22B 0.0330(13) 0.0365(14) 0.0499(16) -0.0005(11) 0.0259(12) -0.0019(12)
C23B 0.0187(9) 0.0231(10) 0.0309(11) 0.0022(8) 0.0093(8) -0.0017(8)
C24B 0.0193(9) 0.0220(10) 0.0277(10) 0.0029(8) 0.0074(8) -0.0002(8)
C25B 0.0188(9) 0.0242(11) 0.0309(11) 0.0030(8) 0.0088(8) 0.0014(9)
C26B 0.0273(11) 0.0247(11) 0.0313(12) 0.0028(9) 0.0127(9) 0.0021(9)
C27B 0.0309(11) 0.0313(13) 0.0317(11) 0.0055(10) 0.0136(9) 0.0061(10)
C28B 0.0293(12) 0.0269(12) 0.0454(15) 0.0029(10) 0.0180(11) 0.0089(11)
C29B 0.0233(11) 0.0232(11) 0.0519(16) -0.0007(9) 0.0151(11) 0.0020(11)
C30B 0.0177(9) 0.0224(11) 0.0410(13) 0.0008(8) 0.0096(9) 0.0008(9)
C31B 0.0203(10) 0.0284(12) 0.0345(12) 0.0007(9) 0.0063(9) -0.0061(10)
C32B 0.072(3) 0.044(2) 0.051(2) -0.0037(17) 0.0006(18) -0.0245(16)
C33B 0.0273(11) 0.0343(13) 0.0196(10) 0.0008(9) 0.0059(8) -0.0007(9)
C34B 0.0241(10) 0.0299(12) 0.0223(10) 0.0010(9) 0.0043(8) -0.0013(9)
C35B 0.0242(10) 0.0263(11) 0.0277(11) 0.0007(9) 0.0048(9) 0.0004(9)
C36B 0.0295(11) 0.0245(11) 0.0330(12) 0.0004(9) 0.0085(9) -0.0015(9)

loop_
_atom_type_symbol
_atom_type_description
_atom_type_scat_dispersion_real
_atom_type_scat_dispersion_imag
_atom_type_scat_source
C C 0.0033 0.0016 'International Tables Vol C Tables 4.2.6.8 and 6.1.1.4'
H H 0.0000 0.0000 'International Tables Vol C Tables 4.2.6.8 and 6.1.1.4'
N N 0.0061 0.0033 'International Tables Vol C Tables 4.2.6.8 and 6.1.1.4'
O O 0.0106 0.0060 'International Tables Vol C Tables 4.2.6.8 and 6.1.1.4'
Br Br -0.2901 2.4595 'International Tables Vol C Tables 4.2.6.8 and 6.1.1.4'

loop_
_geom_angle_atom_site_label_1
_geom_angle_atom_site_label_2
_geom_angle_atom_site_label_3
_geom_angle_site_symmetry_1
_geom_angle_site_symmetry_3
_geom_angle
_geom_angle_publ_flag
C2A O1A H1AB . . 112(3) ?
C31A O2A C32A . . 117.6(3) ?
C36A O5A H5A . . 107(3) ?
C5A N1A C6A . . 110.7(2) ?
C5A N1A C4A . . 112.5(2) ?
C6A N1A C4A . . 110.8(2) ?
C5A N1A H1AN . . 110(2) ?
C6A N1A H1AN . . 104(2) ?
C4A N1A H1AN . . 108(2) ?
C31A N2A C30A . . 117.5(3) ?
C23A C1A C17A . . 109.67(19) ?
C23A C1A C2A . . 111.83(19) ?
C17A C1A C2A . . 116.8(2) ?
C23A C1A H1A . . 105.9 ?
C17A C1A H1A . . 105.9 ?
C2A C1A H1A . . 105.9 ?
O1A C2A C7A . . 107.7(2) ?
O1A C2A C3A . . 106.58(19) ?
C7A C2A C3A . . 110.6(2) ?
O1A C2A C1A . . 109.90(19) ?
C7A C2A C1A . . 109.93(19) ?
C3A C2A C1A . . 112.0(2) ?
C4A C3A C2A . . 109.8(2) ?
C4A C3A H3AA . . 109.7 ?
C2A C3A H3AA . . 109.7 ?
C4A C3A H3AB . . 109.7 ?
C2A C3A H3AB . . 109.7 ?
H3AA C3A H3AB . . 108.2 ?
N1A C4A C3A . . 113.3(2) ?
N1A C4A H4AA . . 108.9 ?
C3A C4A H4AA . . 108.9 ?
N1A C4A H4AB . . 108.9 ?
C3A C4A H4AB . . 108.9 ?
H4AA C4A H4AB . . 107.7 ?
N1A C5A H5AA . . 109.5 ?
N1A C5A H5AB . . 109.5 ?
H5AA C5A H5AB . . 109.5 ?
N1A C5A H5AC . . 109.5 ?
H5AA C5A H5AC . . 109.5 ?
H5AB C5A H5AC . . 109.5 ?
N1A C6A H6AA . . 109.5 ?
N1A C6A H6AB . . 109.5 ?
H6AA C6A H6AB . . 109.5 ?
N1A C6A H6AC . . 109.5 ?
H6AA C6A H6AC . . 109.5 ?
H6AB C6A H6AC . . 109.5 ?
C8A C7A C16A . . 118.2(3) ?
C8A C7A C2A . . 117.8(2) ?
C16A C7A C2A . . 123.9(2) ?
C7A C8A C9A . . 122.6(3) ?
C7A C8A H8A . . 118.7 ?
C9A C8A H8A . . 118.7 ?
C10A C9A C8A . . 120.3(3) ?
C10A C9A H9A . . 119.9 ?
C8A C9A H9A . . 119.9 ?
C9A C10A C11A . . 120.1(3) ?
C9A C10A H10A . . 120.0 ?
C11A C10A H10A . . 120.0 ?
C12A C11A C10A . . 119.7(3) ?
C12A C11A C16A . . 120.0(3) ?
C10A C11A C16A . . 120.3(3) ?
C13A C12A C11A . . 121.3(3) ?
C13A C12A H12A . . 119.4 ?
C11A C12A H12A . . 119.4 ?
C12A C13A C14A . . 119.8(3) ?
C12A C13A H13A . . 120.1 ?
C14A C13A H13A . . 120.1 ?
C15A C14A C13A . . 120.9(4) ?
C15A C14A H14A . . 119.6 ?
C13A C14A H14A . . 119.6 ?
C14A C15A C16A . . 121.3(3) ?
C14A C15A H15A . . 119.3 ?
C16A C15A H15A . . 119.3 ?
C15A C16A C11A . . 116.6(3) ?
C15A C16A C7A . . 124.8(3) ?
C11A C16A C7A . . 118.5(3) ?
C22A C17A C18A . . 117.2(3) ?
C22A C17A C1A . . 126.7(2) ?
C18A C17A C1A . . 116.0(3) ?
C17A C18A C19A . . 121.2(4) ?
C17A C18A H18A . . 119.4 ?
C19A C18A H18A . . 119.4 ?
C20A C19A C18A . . 120.7(3) ?
C20A C19A H19A . . 119.6 ?
C18A C19A H19A . . 119.6 ?
C21A C20A C19A . . 119.1(3) ?
C21A C20A H20A . . 120.5 ?
C19A C20A H20A . . 120.5 ?
C20A C21A C22A . . 120.7(4) ?
C20A C21A H21A . . 119.6 ?
C22A C21A H21A . . 119.6 ?
C17A C22A C21A . . 121.1(3) ?
C17A C22A H22A . . 119.5 ?
C21A C22A H22A . . 119.5 ?
C24A C23A C31A . . 115.7(3) ?
C24A C23A C1A . . 123.6(2) ?
C31A C23A C1A . . 120.7(2) ?
C23A C24A C25A . . 120.7(2) ?
C23A C24A H24A . . 119.7 ?
C25A C24A H24A . . 119.7 ?
C30A C25A C26A . . 119.5(3) ?
C30A C25A C24A . . 118.2(3) ?
C26A C25A C24A . . 122.3(3) ?
C27A C26A C25A . . 118.9(3) ?
C27A C26A H26A . . 120.6 ?
C25A C26A H26A . . 120.6 ?
C26A C27A C28A . . 122.8(3) ?
C26A C27A Br1A . . 119.0(3) ?
C28A C27A Br1A . . 118.2(3) ?
C29A C28A C27A . . 118.6(3) ?
C29A C28A H28A . . 120.7 ?
C27A C28A H28A . . 120.7 ?
C28A C29A C30A . . 121.3(3) ?
C28A C29A H29A . . 119.4 ?
C30A C29A H29A . . 119.4 ?
N2A C30A C25A . . 121.7(3) ?
N2A C30A C29A . . 119.4(3) ?
C25A C30A C29A . . 118.9(3) ?
N2A C31A O2A . . 120.2(3) ?
N2A C31A C23A . . 126.1(3) ?
O2A C31A C23A . . 113.7(3) ?
O2A C32A H32A . . 109.5 ?
O2A C32A H32B . . 109.5 ?
H32A C32A H32B . . 109.5 ?
O2A C32A H32C . . 109.5 ?
H32A C32A H32C . . 109.5 ?
H32B C32A H32C . . 109.5 ?
O3A C33A O4A . . 124.3(2) ?
O3A C33A C34A . . 118.4(2) ?
O4A C33A C34A . . 117.4(2) ?
C35A C34A C33A . . 123.4(2) ?
C35A C34A H34A . . 118.3 ?
C33A C34A H34A . . 118.3 ?
C34A C35A C36A . . 120.6(2) ?
C34A C35A H35A . . 119.7 ?
C36A C35A H35A . . 119.7 ?
O6A C36A O5A . . 124.6(2) ?
O6A C36A C35A . . 123.3(2) ?
O5A C36A C35A . . 112.1(2) ?
C2B O1B H1B . . 111(3) ?
C31B O2B C32B . . 117.4(3) ?
C36B O6B H6B . . 105(3) ?
C6B N1B C5B . . 109.8(2) ?
C6B N1B C4B . . 110.6(2) ?
C5B N1B C4B . . 113.6(2) ?
C6B N1B H1BN . . 104(3) ?
C5B N1B H1BN . . 109(3) ?
C4B N1B H1BN . . 109(3) ?
C31B N2B C30B . . 117.4(2) ?
C23B C1B C17B . . 109.78(18) ?
C23B C1B C2B . . 111.04(18) ?
C17B C1B C2B . . 116.5(2) ?
C23B C1B H1BA . . 106.3 ?
C17B C1B H1BA . . 106.3 ?
C2B C1B H1BA . . 106.3 ?
O1B C2B C7B . . 107.4(2) ?
O1B C2B C3B . . 106.19(18) ?
C7B C2B C3B . . 111.09(19) ?
O1B C2B C1B . . 110.36(18) ?
C7B C2B C1B . . 110.11(18) ?
C3B C2B C1B . . 111.5(2) ?
C4B C3B C2B . . 110.0(2) ?
C4B C3B H3BA . . 109.7 ?
C2B C3B H3BA . . 109.7 ?
C4B C3B H3BB . . 109.7 ?
C2B C3B H3BB . . 109.7 ?
H3BA C3B H3BB . . 108.2 ?
N1B C4B C3B . . 112.3(2) ?
N1B C4B H4BA . . 109.2 ?
C3B C4B H4BA . . 109.2 ?
N1B C4B H4BB . . 109.2 ?
C3B C4B H4BB . . 109.2 ?
H4BA C4B H4BB . . 107.9 ?
N1B C5B H5BA . . 109.5 ?
N1B C5B H5BB . . 109.5 ?
H5BA C5B H5BB . . 109.5 ?
N1B C5B H5BC . . 109.5 ?
H5BA C5B H5BC . . 109.5 ?
H5BB C5B H5BC . . 109.5 ?
N1B C6B H6BA . . 109.5 ?
N1B C6B H6BB . . 109.5 ?
H6BA C6B H6BB . . 109.5 ?
N1B C6B H6BC . . 109.5 ?
H6BA C6B H6BC . . 109.5 ?
H6BB C6B H6BC . . 109.5 ?
C8B C7B C16B . . 118.6(2) ?
C8B C7B C2B . . 117.9(2) ?
C16B C7B C2B . . 123.3(2) ?
C7B C8B C9B . . 122.7(3) ?
C7B C8B H8B . . 118.6 ?
C9B C8B H8B . . 118.6 ?
C10B C9B C8B . . 119.7(3) ?
C10B C9B H9B . . 120.2 ?
C8B C9B H9B . . 120.2 ?
C9B C10B C11B . . 120.6(3) ?
C9B C10B H10B . . 119.7 ?
C11B C10B H10B . . 119.7 ?
C10B C11B C12B . . 119.7(3) ?
C10B C11B C16B . . 120.3(3) ?
C12B C11B C16B . . 120.0(4) ?
C13B C12B C11B . . 121.1(3) ?
C13B C12B H12B . . 119.5 ?
C11B C12B H12B . . 119.5 ?
C12B C13B C14B . . 119.5(3) ?
C12B C13B H13B . . 120.3 ?
C14B C13B H13B . . 120.3 ?
C15B C14B C13B . . 120.9(4) ?
C15B C14B H14B . . 119.6 ?
C13B C14B H14B . . 119.6 ?
C14B C15B C16B . . 121.6(3) ?
C14B C15B H15B . . 119.2 ?
C16B C15B H15B . . 119.2 ?
C15B C16B C11B . . 116.9(3) ?
C15B C16B C7B . . 125.0(2) ?
C11B C16B C7B . . 118.1(3) ?
C18B C17B C22B . . 117.7(2) ?
C18B C17B C1B . . 126.6(2) ?
C22B C17B C1B . . 115.6(2) ?
C17B C18B C19B . . 120.5(3) ?
C17B C18B H18B . . 119.8 ?
C19B C18B H18B . . 119.8 ?
C20B C19B C18B . . 121.1(3) ?
C20B C19B H19B . . 119.4 ?
C18B C19B H19B . . 119.4 ?
C19B C20B C21B . . 118.9(3) ?
C19B C20B H20B . . 120.6 ?
C21B C20B H20B . . 120.6 ?
C20B C21B C22B . . 120.5(3) ?
C20B C21B H21B . . 119.8 ?
C22B C21B H21B . . 119.8 ?
C21B C22B C17B . . 121.3(3) ?
C21B C22B H22B . . 119.3 ?
C17B C22B H22B . . 119.3 ?
C24B C23B C31B . . 115.9(2) ?
C24B C23B C1B . . 123.5(2) ?
C31B C23B C1B . . 120.5(2) ?
C23B C24B C25B . . 120.4(2) ?
C23B C24B H24B . . 119.8 ?
C25B C24B H24B . . 119.8 ?
C24B C25B C26B . . 122.1(2) ?
C24B C25B C30B . . 118.2(2) ?
C26B C25B C30B . . 119.7(2) ?
C27B C26B C25B . . 118.6(2) ?
C27B C26B H26B . . 120.7 ?
C25B C26B H26B . . 120.7 ?
C26B C27B C28B . . 123.1(2) ?
C26B C27B Br1B . . 118.9(2) ?
C28B C27B Br1B . . 118.0(2) ?
C29B C28B C27B . . 118.6(2) ?
C29B C28B H28B . . 120.7 ?
C27B C28B H28B . . 120.7 ?
C28B C29B C30B . . 120.6(3) ?
C28B C29B H29B . . 119.7 ?
C30B C29B H29B . . 119.7 ?
N2B C30B C29B . . 119.0(2) ?
N2B C30B C25B . . 121.8(2) ?
C29B C30B C25B . . 119.3(2) ?
N2B C31B O2B . . 119.4(2) ?
N2B C31B C23B . . 126.0(2) ?
O2B C31B C23B . . 114.7(2) ?
O2B C32B H32D . . 109.5 ?
O2B C32B H32E . . 109.5 ?
H32D C32B H32E . . 109.5 ?
O2B C32B H32F . . 109.5 ?
H32D C32B H32F . . 109.5 ?
H32E C32B H32F . . 109.5 ?
O4B C33B O3B . . 125.1(2) ?
O4B C33B C34B . . 117.6(2) ?
O3B C33B C34B . . 117.3(2) ?
C35B C34B C33B . . 121.8(2) ?
C35B C34B H34B . . 119.1 ?
C33B C34B H34B . . 119.1 ?
C34B C35B C36B . . 124.8(2) ?
C34B C35B H35B . . 117.6 ?
C36B C35B H35B . . 117.6 ?
O5B C36B O6B . . 123.8(3) ?
O5B C36B C35B . . 121.5(2) ?
O6B C36B C35B . . 114.6(2) ?

loop_
_geom_bond_atom_site_label_1
_geom_bond_atom_site_label_2
_geom_bond_site_symmetry_2
_geom_bond_distance
_geom_bond_publ_flag
Br1A C27A . 1.891(4) ?
O1A C2A . 1.425(3) ?
O1A H1AB . 0.86(4) ?
O2A C31A . 1.363(4) ?
O2A C32A . 1.434(4) ?
O3A C33A . 1.258(3) ?
O4A C33A . 1.263(3) ?
O5A C36A . 1.323(3) ?
O5A H5A . 1.04(4) ?
O6A C36A . 1.206(3) ?
N1A C5A . 1.478(3) ?
N1A C6A . 1.485(4) ?
N1A C4A . 1.498(3) ?
N1A H1AN . 0.98(4) ?
N2A C31A . 1.296(4) ?
N2A C30A . 1.371(4) ?
C1A C23A . 1.514(4) ?
C1A C17A . 1.535(3) ?
C1A C2A . 1.568(3) ?
C1A H1A . 1.0000 ?
C2A C7A . 1.535(4) ?
C2A C3A . 1.551(3) ?
C3A C4A . 1.535(3) ?
C3A H3AA . 0.9900 ?
C3A H3AB . 0.9900 ?
C4A H4AA . 0.9900 ?
C4A H4AB . 0.9900 ?
C5A H5AA . 0.9800 ?
C5A H5AB . 0.9800 ?
C5A H5AC . 0.9800 ?
C6A H6AA . 0.9800 ?
C6A H6AB . 0.9800 ?
C6A H6AC . 0.9800 ?
C7A C8A . 1.381(4) ?
C7A C16A . 1.437(4) ?
C8A C9A . 1.406(4) ?
C8A H8A . 0.9500 ?
C9A C10A . 1.355(6) ?
C9A H9A . 0.9500 ?
C10A C11A . 1.417(6) ?
C10A H10A . 0.9500 ?
C11A C12A . 1.416(5) ?
C11A C16A . 1.432(4) ?
C12A C13A . 1.351(7) ?
C12A H12A . 0.9500 ?
C13A C14A . 1.406(6) ?
C13A H13A . 0.9500 ?
C14A C15A . 1.369(4) ?
C14A H14A . 0.9500 ?
C15A C16A . 1.430(5) ?
C15A H15A . 0.9500 ?
C17A C22A . 1.371(4) ?
C17A C18A . 1.387(4) ?
C18A C19A . 1.391(5) ?
C18A H18A . 0.9500 ?
C19A C20A . 1.357(6) ?
C19A H19A . 0.9500 ?
C20A C21A . 1.357(5) ?
C20A H20A . 0.9500 ?
C21A C22A . 1.403(4) ?
C21A H21A . 0.9500 ?
C22A H22A . 0.9500 ?
C23A C24A . 1.366(4) ?
C23A C31A . 1.443(4) ?
C24A C25A . 1.415(4) ?
C24A H24A . 0.9500 ?
C25A C30A . 1.413(4) ?
C25A C26A . 1.414(4) ?
C26A C27A . 1.370(4) ?
C26A H26A . 0.9500 ?
C27A C28A . 1.397(5) ?
C28A C29A . 1.366(6) ?
C28A H28A . 0.9500 ?
C29A C30A . 1.417(5) ?
C29A H29A . 0.9500 ?
C32A H32A . 0.9800 ?
C32A H32B . 0.9800 ?
C32A H32C . 0.9800 ?
C33A C34A . 1.498(3) ?
C34A C35A . 1.320(4) ?
C34A H34A . 0.9500 ?
C35A C36A . 1.498(3) ?
C35A H35A . 0.9500 ?
Br1B C27B . 1.902(3) ?
O1B C2B . 1.425(3) ?
O1B H1B . 0.89(4) ?
O2B C31B . 1.354(3) ?
O2B C32B . 1.430(4) ?
O3B C33B . 1.261(3) ?
O4B C33B . 1.257(3) ?
O5B C36B . 1.211(3) ?
O6B C36B . 1.326(3) ?
O6B H6B . 0.86(5) ?
N1B C6B . 1.479(4) ?
N1B C5B . 1.484(4) ?
N1B C4B . 1.491(3) ?
N1B H1BN . 0.85(4) ?
N2B C31B . 1.299(4) ?
N2B C30B . 1.372(4) ?
C1B C23B . 1.511(3) ?
C1B C17B . 1.536(3) ?
C1B C2B . 1.576(3) ?
C1B H1BA . 1.0000 ?
C2B C7B . 1.539(3) ?
C2B C3B . 1.548(3) ?
C3B C4B . 1.530(3) ?
C3B H3BA . 0.9900 ?
C3B H3BB . 0.9900 ?
C4B H4BA . 0.9900 ?
C4B H4BB . 0.9900 ?
C5B H5BA . 0.9800 ?
C5B H5BB . 0.9800 ?
C5B H5BC . 0.9800 ?
C6B H6BA . 0.9800 ?
C6B H6BB . 0.9800 ?
C6B H6BC . 0.9800 ?
C7B C8B . 1.378(4) ?
C7B C16B . 1.434(4) ?
C8B C9B . 1.403(4) ?
C8B H8B . 0.9500 ?
C9B C10B . 1.357(5) ?
C9B H9B . 0.9500 ?
C10B C11B . 1.411(6) ?
C10B H10B . 0.9500 ?
C11B C12B . 1.414(5) ?
C11B C16B . 1.432(4) ?
C12B C13B . 1.365(7) ?
C12B H12B . 0.9500 ?
C13B C14B . 1.407(6) ?
C13B H13B . 0.9500 ?
C14B C15B . 1.370(4) ?
C14B H14B . 0.9500 ?
C15B C16B . 1.421(4) ?
C15B H15B . 0.9500 ?
C17B C18B . 1.387(4) ?
C17B C22B . 1.392(3) ?
C18B C19B . 1.395(4) ?
C18B H18B . 0.9500 ?
C19B C20B . 1.367(4) ?
C19B H19B . 0.9500 ?
C20B C21B . 1.380(5) ?
C20B H20B . 0.9500 ?
C21B C22B . 1.381(4) ?
C21B H21B . 0.9500 ?
C22B H22B . 0.9500 ?
C23B C24B . 1.367(3) ?
C23B C31B . 1.444(3) ?
C24B C25B . 1.415(3) ?
C24B H24B . 0.9500 ?
C25B C26B . 1.415(4) ?
C25B C30B . 1.419(4) ?
C26B C27B . 1.366(4) ?
C26B H26B . 0.9500 ?
C27B C28B . 1.404(4) ?
C28B C29B . 1.380(4) ?
C28B H28B . 0.9500 ?
C29B C30B . 1.413(4) ?
C29B H29B . 0.9500 ?
C32B H32D . 0.9800 ?
C32B H32E . 0.9800 ?
C32B H32F . 0.9800 ?
C33B C34B . 1.502(3) ?
C34B C35B . 1.327(4) ?
C34B H34B . 0.9500 ?
C35B C36B . 1.476(4) ?
C35B H35B . 0.9500 ?

loop_
_geom_hbond_atom_site_label_D
_geom_hbond_atom_site_label_H
_geom_hbond_atom_site_label_A
_geom_hbond_site_symmetry_A
_geom_hbond_distance_DH
_geom_hbond_distance_HA
_geom_hbond_distance_DA
_geom_hbond_angle_DHA
_geom_hbond_publ_flag
O1A H1AB O4A . 0.86(4) 1.88(4) 2.699(3) 159(4) yes
O5A H5A O4B . 1.04(4) 1.58(4) 2.603(3) 169(4) yes
N1A H1AN O3A . 0.98(4) 1.68(4) 2.641(3) 163(3) yes
C1A H1A O2A . 1.00 2.23 2.767(3) 112.3 yes
C3A H3AB Br1B 1_656 0.99 3.01 3.850(3) 143.2 yes
C5A H5AA O1A 2_756 0.98 2.58 3.501(3) 156.9 yes
C5A H5AC Br1B 1_656 0.98 2.82 3.612(3) 138.5 yes
C26A H26A O5B 1_545 0.95 2.54 3.459(4) 162.5 yes
C34A H34A O5B 1_545 0.95 2.52 3.379(3) 150.8 yes
O1B H1B O4B 2_645 0.89(4) 1.88(4) 2.741(3) 160(4) yes
O6B H6B O4A 1_565 0.86(5) 1.80(5) 2.625(3) 159(4) yes
N1B H1BN O3B 2_645 0.85(4) 1.83(4) 2.632(3) 158(4) yes
C5B H5BA O1B 2_655 0.98 2.42 3.337(4) 156.0 yes
C5B H5BB Br1A . 0.98 2.88 3.468(3) 119.4 yes
C5B H5BB O6A . 0.98 2.42 3.287(4) 147.6 yes

loop_
_geom_torsion_atom_site_label_1
_geom_torsion_atom_site_label_2
_geom_torsion_atom_site_label_3
_geom_torsion_atom_site_label_4
_geom_torsion_site_symmetry_1
_geom_torsion_site_symmetry_2
_geom_torsion_site_symmetry_3
_geom_torsion_site_symmetry_4
_geom_torsion
_geom_torsion_publ_flag
C23A C1A C2A O1A . . . . -76.0(3) ?
C17A C1A C2A O1A . . . . 51.5(3) ?
C23A C1A C2A C7A . . . . 165.5(2) ?
C17A C1A C2A C7A . . . . -67.0(3) ?
C23A C1A C2A C3A . . . . 42.2(3) ?
C17A C1A C2A C3A . . . . 169.7(2) ?
O1A C2A C3A C4A . . . . -63.8(3) ?
C7A C2A C3A C4A . . . . 53.1(3) ?
C1A C2A C3A C4A . . . . 176.0(2) ?
C5A N1A C4A C3A . . . . 82.3(3) ?
C6A N1A C4A C3A . . . . -153.2(2) ?
C2A C3A C4A N1A . . . . 137.2(2) ?
O1A C2A C7A C8A . . . . -0.2(3) ?
C3A C2A C7A C8A . . . . -116.3(3) ?
C1A C2A C7A C8A . . . . 119.5(2) ?
O1A C2A C7A C16A . . . . 177.1(2) ?
C3A C2A C7A C16A . . . . 61.0(3) ?
C1A C2A C7A C16A . . . . -63.1(3) ?
C16A C7A C8A C9A . . . . 0.8(4) ?
C2A C7A C8A C9A . . . . 178.3(3) ?
C7A C8A C9A C10A . . . . 0.2(5) ?
C8A C9A C10A C11A . . . . -0.8(5) ?
C9A C10A C11A C12A . . . . -178.6(3) ?
C9A C10A C11A C16A . . . . 0.5(5) ?
C10A C11A C12A C13A . . . . 179.2(4) ?
C16A C11A C12A C13A . . . . 0.2(5) ?
C11A C12A C13A C14A . . . . 0.3(6) ?
C12A C13A C14A C15A . . . . -0.7(6) ?
C13A C14A C15A C16A . . . . 0.7(5) ?
C14A C15A C16A C11A . . . . -0.2(4) ?
C14A C15A C16A C7A . . . . -179.9(3) ?
C12A C11A C16A C15A . . . . -0.2(4) ?
C10A C11A C16A C15A . . . . -179.3(3) ?
C12A C11A C16A C7A . . . . 179.5(3) ?
C10A C11A C16A C7A . . . . 0.4(4) ?
C8A C7A C16A C15A . . . . 178.6(3) ?
C2A C7A C16A C15A . . . . 1.3(4) ?
C8A C7A C16A C11A . . . . -1.1(4) ?
C2A C7A C16A C11A . . . . -178.4(2) ?
C23A C1A C17A C22A . . . . 108.7(3) ?
C2A C1A C17A C22A . . . . -19.8(4) ?
C23A C1A C17A C18A . . . . -68.6(3) ?
C2A C1A C17A C18A . . . . 162.8(3) ?
C22A C17A C18A C19A . . . . -1.8(5) ?
C1A C17A C18A C19A . . . . 175.8(3) ?
C17A C18A C19A C20A . . . . 2.3(6) ?
C18A C19A C20A C21A . . . . -0.7(6) ?
C19A C20A C21A C22A . . . . -1.3(6) ?
C18A C17A C22A C21A . . . . -0.2(5) ?
C1A C17A C22A C21A . . . . -177.6(3) ?
C20A C21A C22A C17A . . . . 1.8(6) ?
C17A C1A C23A C24A . . . . -57.4(3) ?
C2A C1A C23A C24A . . . . 73.8(3) ?
C17A C1A C23A C31A . . . . 122.5(2) ?
C2A C1A C23A C31A . . . . -106.3(3) ?
C31A C23A C24A C25A . . . . 2.7(3) ?
C1A C23A C24A C25A . . . . -177.3(2) ?
C23A C24A C25A C30A . . . . -0.3(3) ?
C23A C24A C25A C26A . . . . -179.3(2) ?
C30A C25A C26A C27A . . . . 1.8(4) ?
C24A C25A C26A C27A . . . . -179.1(3) ?
C25A C26A C27A C28A . . . . 0.8(4) ?
C25A C26A C27A Br1A . . . . -178.82(19) ?
C26A C27A C28A C29A . . . . -2.2(4) ?
Br1A C27A C28A C29A . . . . 177.4(2) ?
C27A C28A C29A C30A . . . . 0.9(4) ?
C31A N2A C30A C25A . . . . 1.5(4) ?
C31A N2A C30A C29A . . . . -178.4(2) ?
C26A C25A C30A N2A . . . . 177.1(2) ?
C24A C25A C30A N2A . . . . -2.1(4) ?
C26A C25A C30A C29A . . . . -3.0(3) ?
C24A C25A C30A C29A . . . . 177.9(2) ?
C28A C29A C30A N2A . . . . -178.4(3) ?
C28A C29A C30A C25A . . . . 1.7(4) ?
C30A N2A C31A O2A . . . . -178.0(2) ?
C30A N2A C31A C23A . . . . 1.3(4) ?
C32A O2A C31A N2A . . . . 14.6(4) ?
C32A O2A C31A C23A . . . . -164.7(3) ?
C24A C23A C31A N2A . . . . -3.5(4) ?
C1A C23A C31A N2A . . . . 176.6(2) ?
C24A C23A C31A O2A . . . . 175.9(2) ?
C1A C23A C31A O2A . . . . -4.1(3) ?
O3A C33A C34A C35A . . . . 6.7(4) ?
O4A C33A C34A C35A . . . . -173.8(3) ?
C33A C34A C35A C36A . . . . -176.1(2) ?
C34A C35A C36A O6A . . . . -30.1(4) ?
C34A C35A C36A O5A . . . . 148.2(3) ?
C23B C1B C2B O1B . . . . -73.1(2) ?
C17B C1B C2B O1B . . . . 53.6(3) ?
C23B C1B C2B C7B . . . . 168.5(2) ?
C17B C1B C2B C7B . . . . -64.8(3) ?
C23B C1B C2B C3B . . . . 44.7(3) ?
C17B C1B C2B C3B . . . . 171.38(19) ?
O1B C2B C3B C4B . . . . -64.8(2) ?
C7B C2B C3B C4B . . . . 51.7(3) ?
C1B C2B C3B C4B . . . . 174.92(19) ?
C6B N1B C4B C3B . . . . -168.1(2) ?
C5B N1B C4B C3B . . . . 67.9(3) ?
C2B C3B C4B N1B . . . . 133.7(2) ?
O1B C2B C7B C8B . . . . -2.6(3) ?
C3B C2B C7B C8B . . . . -118.3(2) ?
C1B C2B C7B C8B . . . . 117.6(2) ?
O1B C2B C7B C16B . . . . 173.7(2) ?
C3B C2B C7B C16B . . . . 58.0(3) ?
C1B C2B C7B C16B . . . . -66.1(3) ?
C16B C7B C8B C9B . . . . 0.6(4) ?
C2B C7B C8B C9B . . . . 177.1(2) ?
C7B C8B C9B C10B . . . . -0.1(4) ?
C8B C9B C10B C11B . . . . -1.0(5) ?
C9B C10B C11B C12B . . . . -177.2(3) ?
C9B C10B C11B C16B . . . . 1.5(5) ?
C10B C11B C12B C13B . . . . 178.2(4) ?
C16B C11B C12B C13B . . . . -0.5(6) ?
C11B C12B C13B C14B . . . . 1.3(7) ?
C12B C13B C14B C15B . . . . -0.6(7) ?
C13B C14B C15B C16B . . . . -1.0(6) ?
C14B C15B C16B C11B . . . . 1.8(5) ?
C14B C15B C16B C7B . . . . -176.9(3) ?
C10B C11B C16B C15B . . . . -179.8(3) ?
C12B C11B C16B C15B . . . . -1.1(4) ?
C10B C11B C16B C7B . . . . -0.9(4) ?
C12B C11B C16B C7B . . . . 177.8(3) ?
C8B C7B C16B C15B . . . . 178.6(3) ?
C2B C7B C16B C15B . . . . 2.4(4) ?
C8B C7B C16B C11B . . . . -0.1(4) ?
C2B C7B C16B C11B . . . . -176.4(2) ?
C23B C1B C17B C18B . . . . 103.0(3) ?
C2B C1B C17B C18B . . . . -24.3(3) ?
C23B C1B C17B C22B . . . . -73.6(3) ?
C2B C1B C17B C22B . . . . 159.1(2) ?
C22B C17B C18B C19B . . . . 0.1(4) ?
C1B C17B C18B C19B . . . . -176.4(3) ?
C17B C18B C19B C20B . . . . 1.6(5) ?
C18B C19B C20B C21B . . . . -1.8(5) ?
C19B C20B C21B C22B . . . . 0.3(5) ?
C20B C21B C22B C17B . . . . 1.4(5) ?
C18B C17B C22B C21B . . . . -1.6(4) ?
C1B C17B C22B C21B . . . . 175.3(3) ?
C17B C1B C23B C24B . . . . -46.9(3) ?
C2B C1B C23B C24B . . . . 83.4(3) ?
C17B C1B C23B C31B . . . . 133.8(2) ?
C2B C1B C23B C31B . . . . -95.9(3) ?
C31B C23B C24B C25B . . . . 3.2(3) ?
C1B C23B C24B C25B . . . . -176.1(2) ?
C23B C24B C25B C26B . . . . -178.0(2) ?
C23B C24B C25B C30B . . . . 1.2(3) ?
C24B C25B C26B C27B . . . . -179.3(2) ?
C30B C25B C26B C27B . . . . 1.6(3) ?
C25B C26B C27B C28B . . . . 2.5(4) ?
C25B C26B C27B Br1B . . . . -176.19(17) ?
C26B C27B C28B C29B . . . . -3.7(4) ?
Br1B C27B C28B C29B . . . . 175.05(19) ?
C27B C28B C29B C30B . . . . 0.7(4) ?
C31B N2B C30B C29B . . . . -178.3(2) ?
C31B N2B C30B C25B . . . . 2.3(3) ?
C28B C29B C30B N2B . . . . -176.1(2) ?
C28B C29B C30B C25B . . . . 3.3(4) ?
C24B C25B C30B N2B . . . . -4.2(3) ?
C26B C25B C30B N2B . . . . 175.0(2) ?
C24B C25B C30B C29B . . . . 176.4(2) ?
C26B C25B C30B C29B . . . . -4.4(3) ?
C30B N2B C31B O2B . . . . -176.9(2) ?
C30B N2B C31B C23B . . . . 2.6(4) ?
C32B O2B C31B N2B . . . . 10.6(4) ?
C32B O2B C31B C23B . . . . -169.0(3) ?
C24B C23B C31B N2B . . . . -5.4(4) ?
C1B C23B C31B N2B . . . . 173.9(2) ?
C24B C23B C31B O2B . . . . 174.1(2) ?
C1B C23B C31B O2B . . . . -6.6(3) ?
O4B C33B C34B C35B . . . . -178.3(3) ?
O3B C33B C34B C35B . . . . 3.8(4) ?
C33B C34B C35B C36B . . . . -172.7(2) ?
C34B C35B C36B O5B . . . . 161.3(3) ?
C34B C35B C36B O6B . . . . -16.6(4) ?

_cod_database_fobs_code 2022266
